data_7126928
loop_
_publ_author_name
'Xu, Wei-Jian'
'Zeng, Ying'
'Yuan, Wei'
'Zhang, Wei-Xiong'
'Chen, Xiao-Ming'

_publ_section_title
;
 A large room-temperature entropy change in a new hybrid ferroelastic with
 an unconventional bond-switching mechanism.
;
_journal_issue 69
_journal_name_full 'Chemical communications (Cambridge, England)'
_journal_page_first 10054
_journal_page_last 10057
_journal_paper_doi 10.1039/d0cc04092d
_journal_volume 56
_journal_year 2020
_chemical_formula_moiety '0.5(C12 H4 Co2 N12 Na2 O2), 2(C3 H11 N2)'
_chemical_formula_sum 'C12 H24 Co N10 Na O'
_chemical_formula_weight 406.33
_space_group_crystal_system orthorhombic
_space_group_IT_number 59
_space_group_name_Hall '-P 2ab 2a'
_space_group_name_H-M_alt 'P m m n :2'
_atom_sites_solution_hydrogens mixed
_atom_sites_solution_primary dual
_audit_creation_date 2020-04-20
_audit_creation_method
;
Olex2 1.2
(compiled 2018.05.29 svn.r3508 for OlexSys, GUI svn.r5506)
;
_audit_update_record
;
2020-05-11 deposited with the CCDC.	2020-07-17 downloaded from the CCDC.
;
_cell_angle_alpha 90
_cell_angle_beta 90
_cell_angle_gamma 90
_cell_formula_units_Z 2
_cell_length_a 8.4803(3)
_cell_length_b 12.4172(9)
_cell_length_c 9.5901(6)
_cell_measurement_reflns_used 2845
_cell_measurement_temperature 333(2)
_cell_measurement_theta_max 30.3020
_cell_measurement_theta_min 2.6750
_cell_volume 1009.85(10)
_computing_molecular_graphics 'Olex2 (Dolomanov et al., 2009)'
_computing_publication_material 'Olex2 (Dolomanov et al., 2009)'
_computing_structure_refinement 'ShelXL (Sheldrick, 2015)'
_computing_structure_solution 'ShelXT (Sheldrick, 2015)'
_diffrn_ambient_temperature 333(2)
_diffrn_measured_fraction_theta_full 0.988
_diffrn_measured_fraction_theta_max 0.989
_diffrn_measurement_device_type 'multiwire proportional'
_diffrn_measurement_method 'phi and omega scans'
_diffrn_radiation_monochromator graphite
_diffrn_radiation_type MoK\a
_diffrn_radiation_wavelength 0.71073
_diffrn_reflns_av_R_equivalents 0.0522
_diffrn_reflns_av_unetI/netI 0.0338
_diffrn_reflns_Laue_measured_fraction_full 0.988
_diffrn_reflns_Laue_measured_fraction_max 0.989
_diffrn_reflns_limit_h_max 8
_diffrn_reflns_limit_h_min -10
_diffrn_reflns_limit_k_max 15
_diffrn_reflns_limit_k_min -15
_diffrn_reflns_limit_l_max 10
_diffrn_reflns_limit_l_min -11
_diffrn_reflns_number 4491
_diffrn_reflns_point_group_measured_fraction_full 0.988
_diffrn_reflns_point_group_measured_fraction_max 0.989
_diffrn_reflns_theta_full 25.242
_diffrn_reflns_theta_max 25.968
_diffrn_reflns_theta_min 2.684
_exptl_absorpt_coefficient_mu 0.893
_exptl_absorpt_correction_T_max 1.00000
_exptl_absorpt_correction_T_min 0.41404
_exptl_absorpt_correction_type multi-scan
_exptl_absorpt_process_details 'CrysAlisPro 1.171.38.40t (Rigaku Oxford Diffraction, 2015)'
_exptl_crystal_colour 'clear colourless'
_exptl_crystal_density_diffrn 1.336
_exptl_crystal_description block
_exptl_crystal_F_000 424
_exptl_crystal_size_max 0.28
_exptl_crystal_size_mid 0.17
_exptl_crystal_size_min 0.15
_refine_diff_density_max 0.529
_refine_diff_density_min -0.312
_refine_diff_density_rms 0.092
_refine_ls_extinction_method none
_refine_ls_goodness_of_fit_ref 1.027
_refine_ls_hydrogen_treatment constr
_refine_ls_matrix_type full
_refine_ls_number_parameters 103
_refine_ls_number_reflns 1100
_refine_ls_number_restraints 10
_refine_ls_restrained_S_all 1.031
_refine_ls_R_factor_all 0.0627
_refine_ls_R_factor_gt 0.0494
_refine_ls_shift/su_max 0.000
_refine_ls_shift/su_mean 0.000
_refine_ls_structure_factor_coef Fsqd
_refine_ls_weighting_details 'w=1/[\s^2^(Fo^2^)+(0.1025P)^2^] where P=(Fo^2^+2Fc^2^)/3'
_refine_ls_weighting_scheme calc
_refine_ls_wR_factor_gt 0.1268
_refine_ls_wR_factor_ref 0.1346
_reflns_Friedel_coverage 0.000
_reflns_number_gt 929
_reflns_number_total 1100
_reflns_threshold_expression 'I > 2\s(I)'
_cod_data_source_file d0cc04092d2.cif
_cod_data_source_block TMC-2_333K
_cod_depositor_comments 'Adding full bibliography for 7126928--7126929.cif.'
_cod_original_sg_symbol_H-M 'P m m n'
_cod_database_code 7126928
_shelx_shelxl_version_number 2014/7
_shelx_space_group_comment
;
The symmetry employed for this shelxl refinement is uniquely defined
by the following loop, which should always be used as a source of
symmetry information in preference to the above space-group names.
They are only intended as comments.
;
_shelx_estimated_absorpt_t_max 1.671
_shelx_estimated_absorpt_t_min 0.638
_olex2_refinement_description
;
1. Fixed Uiso
 At 1.5 times of:
  All C(H,H,H) groups, All N(H,H) groups, All O(H,H) groups
2. Restrained distances
 N4-C4
 1.481 with sigma of 0.002
 C6-C4
 2.451 with sigma of 0.002
 C4-C5
 2.352 with sigma of 0.002
 C6-C5
 2.455 with sigma of 0.002
 C5-N4
 1.459 with sigma of 0.005
 N4-C6
 1.481 with sigma of 0.002
 N4-N5
 1.481 with sigma of 0.002
 N5-C4
 2.451 with sigma of 0.002
 C6-N5
 2.451 with sigma of 0.002
 C5-N5
 2.352 with sigma of 0.002
3. Others
 Fixed Sof: Na1(0.25) N4(0.5) C5(0.5) H5A(0.5) H5B(0.5) H5C(0.5) N5(0.5)
 H5D(0.5) H5E(0.5) C4(0.5) H4A(0.5) H4B(0.5) H4C(0.5) C6(0.5) H6A(0.5) H6B(0.5)
 H6C(0.5) O1(0.25) H1A(0.25) H1B(0.25)
4.a Riding coordinates:
 C5(H5A,H5B,H5C), N5(H5D,H5E), C4(H4A,H4B,H4C)
4.b Rotating group:
 O1(H1A,H1B)
4.c Idealised Me refined as rotating group:
 C6(H6A,H6B,H6C)
;
_olex2_submission_special_instructions 'No special instructions were received'

loop_
_space_group_symop_operation_xyz
'x, y, z'
'-x+1/2, -y+1/2, z'
'-x, y+1/2, -z'
'x+1/2, -y, -z'
'-x, -y, -z'
'x-1/2, y-1/2, -z'
'x, -y-1/2, z'
'-x-1/2, y, z'

loop_
_atom_site_label
_atom_site_type_symbol
_atom_site_fract_x
_atom_site_fract_y
_atom_site_fract_z
_atom_site_U_iso_or_equiv
_atom_site_adp_type
_atom_site_occupancy
_atom_site_site_symmetry_order
_atom_site_calc_flag
_atom_site_refinement_flags_posn
_atom_site_refinement_flags_adp
_atom_site_refinement_flags_occupancy
_atom_site_disorder_assembly
_atom_site_disorder_group
Co1 Co 0.7500 0.7500 0.70244(5) 0.0616(3) Uani 1 4 d S T P B .
Na1 Na 0.2500 0.6962(2) 0.3615(3) 0.0706(7) Uani 0.5 2 d S T P . .
N3 N 0.4859(4) 0.7500 0.4885(4) 0.1024(10) Uani 1 2 d S T P B .
C3 C 0.5875(4) 0.7500 0.5664(3) 0.0719(8) Uani 1 2 d S T P . .
C2 C 0.7500 0.5970(4) 0.6999(4) 0.0844(10) Uani 1 2 d S T P . .
C1 C 0.5943(5) 0.7500 0.8434(4) 0.0835(9) Uani 1 2 d S T P . .
N1 N 0.5026(5) 0.7500 0.9299(4) 0.1287(15) Uani 1 2 d S T P B .
N2 N 0.7500 0.5051(4) 0.6928(4) 0.1324(19) Uani 1 2 d S T P B .
N4 N 0.2551(10) 0.4776(3) 0.7831(3) 0.0859(13) Uani 0.5 1 d D . . A -1
C5 C 0.270(2) 0.5609(6) 0.6747(6) 0.237(9) Uani 0.5 1 d D . . A -1
H5A H 0.2050 0.6209 0.7000 0.356 Uiso 0.5 1 d R . . A -1
H5B H 0.3781 0.5842 0.6681 0.356 Uiso 0.5 1 d R . . A -1
H5C H 0.2368 0.5328 0.5863 0.356 Uiso 0.5 1 d R . . A -1
N5 N 0.3072(12) 0.5295(6) 0.9144(5) 0.215(6) Uani 0.5 1 d D . . A -1
H5D H 0.2979 0.4764 0.9867 0.323 Uiso 0.5 1 d R . . A -1
H5E H 0.4145 0.5537 0.9087 0.323 Uiso 0.5 1 d R . . A -1
C4 C 0.3651(12) 0.3905(7) 0.7408(13) 0.192(6) Uani 0.5 1 d D . . A -1
H4A H 0.4565 0.3893 0.7999 0.288 Uiso 0.5 1 d R . . A -1
H4B H 0.3103 0.3231 0.7482 0.288 Uiso 0.5 1 d R . . A -1
H4C H 0.3971 0.4017 0.6459 0.288 Uiso 0.5 1 d R . . A -1
C6 C 0.0912(11) 0.4367(9) 0.7951(13) 0.196(7) Uani 0.5 1 d D . . A -1
H6A H 0.0190 0.4908 0.7630 0.295 Uiso 0.5 1 calc GR . . A -1
H6B H 0.0689 0.4197 0.8907 0.295 Uiso 0.5 1 calc GR . . A -1
H6C H 0.0798 0.3730 0.7391 0.295 Uiso 0.5 1 calc GR . . A -1
O1 O 0.2376(18) 0.7674(12) 0.1451(8) 0.136(5) Uani 0.25 1 d . . . B -1
H1A H 0.1507 0.8398 0.1123 0.204 Uiso 0.25 1 d GR . . B -1
H1B H 0.3429 0.8120 0.0989 0.204 Uiso 0.25 1 d GR . . B -1

loop_
_atom_site_aniso_label
_atom_site_aniso_U_11
_atom_site_aniso_U_22
_atom_site_aniso_U_33
_atom_site_aniso_U_23
_atom_site_aniso_U_13
_atom_site_aniso_U_12
Co1 0.0418(4) 0.0920(5) 0.0509(4) 0.000 0.000 0.000
Na1 0.0459(11) 0.1000(15) 0.0657(16) -0.0112(11) 0.000 0.000
N3 0.0603(18) 0.169(3) 0.078(2) 0.000 -0.0182(16) 0.000
C3 0.0460(15) 0.109(2) 0.0611(17) 0.000 0.0006(14) 0.000
C2 0.074(2) 0.098(3) 0.082(3) 0.0078(18) 0.000 0.000
C1 0.0590(18) 0.129(3) 0.0627(17) 0.000 0.0068(18) 0.000
N1 0.090(3) 0.210(5) 0.086(3) 0.000 0.034(2) 0.000
N2 0.140(5) 0.105(3) 0.152(5) 0.014(3) 0.000 0.000
N4 0.082(3) 0.088(2) 0.088(2) -0.0137(17) 0.002(7) -0.027(7)
C5 0.247(19) 0.287(15) 0.178(8) 0.136(9) -0.060(16) -0.12(2)
N5 0.237(18) 0.264(11) 0.145(6) -0.055(6) -0.074(8) -0.022(8)
C4 0.174(13) 0.109(7) 0.293(15) -0.067(7) 0.050(12) 0.039(7)
C6 0.105(8) 0.174(12) 0.310(19) -0.062(11) 0.030(9) -0.074(9)
O1 0.099(6) 0.165(11) 0.143(6) 0.096(9) -0.071(8) -0.045(9)

loop_
_atom_type_symbol
_atom_type_description
_atom_type_scat_dispersion_real
_atom_type_scat_dispersion_imag
_atom_type_scat_source
C C 0.0033 0.0016 'International Tables Vol C Tables 4.2.6.8 and 6.1.1.4'
H H 0.0000 0.0000 'International Tables Vol C Tables 4.2.6.8 and 6.1.1.4'
Co Co 0.3494 0.9721 'International Tables Vol C Tables 4.2.6.8 and 6.1.1.4'
N N 0.0061 0.0033 'International Tables Vol C Tables 4.2.6.8 and 6.1.1.4'
Na Na 0.0362 0.0249 'International Tables Vol C Tables 4.2.6.8 and 6.1.1.4'
O O 0.0106 0.0060 'International Tables Vol C Tables 4.2.6.8 and 6.1.1.4'

loop_
_geom_angle_atom_site_label_1
_geom_angle_atom_site_label_2
_geom_angle_atom_site_label_3
_geom_angle
_geom_angle_site_symmetry_1
_geom_angle_site_symmetry_3
_geom_angle_publ_flag
C3 Co1 C3 93.14(18) . 2_665 ?
C3 Co1 C2 89.49(7) . 2_665 ?
C3 Co1 C2 89.49(7) 2_665 2_665 ?
C3 Co1 C2 89.49(7) 2_665 . ?
C3 Co1 C2 89.49(7) . . ?
C2 Co1 C2 178.5(2) . 2_665 ?
C1 Co1 C3 89.12(17) 2_665 2_665 ?
C1 Co1 C3 177.74(13) . 2_665 ?
C1 Co1 C3 177.74(13) 2_665 . ?
C1 Co1 C3 89.12(17) . . ?
C1 Co1 C2 90.53(7) . . ?
C1 Co1 C2 90.53(7) 2_665 2_665 ?
C1 Co1 C2 90.53(7) . 2_665 ?
C1 Co1 C2 90.53(7) 2_665 . ?
C1 Co1 C1 88.6(2) . 2_665 ?
Na1 Na1 N3 74.07(7) 2_565 . ?
Na1 Na1 N3 74.07(7) 2_565 2_565 ?
Na1 Na1 N2 168.23(10) 2_565 5_666 ?
Na1 Na1 O1 67.0(4) 2_565 . ?
N3 Na1 N3 110.45(19) . 2_565 ?
N3 Na1 N2 111.76(9) 2_565 5_666 ?
N3 Na1 N2 111.76(9) . 5_666 ?
O1 Na1 N3 108.3(5) . 2_565 ?
O1 Na1 N3 113.0(4) . . ?
O1 Na1 N2 101.3(4) . 5_666 ?
Na1 N3 Na1 31.86(13) 2_565 . ?
C3 N3 Na1 161.47(17) . . ?
C3 N3 Na1 161.47(17) . 2_565 ?
N3 C3 Co1 177.5(3) . . ?
N2 C2 Co1 177.3(3) . . ?
N1 C1 Co1 178.9(4) . . ?
C2 N2 Na1 171.7(3) . 5_666 ?
C5 N4 N5 105.52(18) . . ?
C5 N4 C4 105.28(18) . . ?
C5 N4 C6 112.2(2) . . ?
N5 N4 C4 111.24(19) . . ?
N5 N4 C6 111.25(19) . . ?
C6 N4 C4 111.11(19) . . ?

loop_
_geom_bond_atom_site_label_1
_geom_bond_atom_site_label_2
_geom_bond_distance
_geom_bond_site_symmetry_2
_geom_bond_publ_flag
Co1 C3 1.898(3) . ?
Co1 C3 1.898(3) 2_665 ?
Co1 C2 1.900(5) 2_665 ?
Co1 C2 1.900(5) . ?
Co1 C1 1.890(4) 2_665 ?
Co1 C1 1.890(4) . ?
Na1 Na1 1.337(5) 2_565 ?
Na1 N3 2.435(3) . ?
Na1 N3 2.435(3) 2_565 ?
Na1 N2 2.553(6) 5_666 ?
Na1 O1 2.259(6) . ?
N3 Na1 2.435(3) 2_565 ?
N3 C3 1.141(5) . ?
C2 N2 1.143(7) . ?
C1 N1 1.137(5) . ?
N2 Na1 2.553(6) 5_666 ?
N4 C5 1.473(3) . ?
N4 N5 1.4820(19) . ?
N4 C4 1.4844(19) . ?
N4 C6 1.4843(19) . ?

loop_
_geom_hbond_atom_site_label_D
_geom_hbond_atom_site_label_H
_geom_hbond_atom_site_label_A
_geom_hbond_distance_DH
_geom_hbond_distance_HA
_geom_hbond_distance_DA
_geom_hbond_angle_DHA
_geom_hbond_site_symmetry_A
N5 H5E N1 0.96 2.56 3.204(8) 124.8 .
